data_7016259
loop_
_publ_author_name
'Lentijo, Sergio'
'Miguel, Jes\'us A'
'Espinet, Pablo'

_publ_section_title
;
 Cyclopalladated complexes of perylene imine: mononuclear complexes
 with five- or six-membered metallacycles.
;
_journal_issue 29
_journal_name_full 'Dalton transactions (Cambridge, England : 2003)'
_journal_page_first 7602
_journal_page_last 7609
_journal_paper_doi 10.1039/c1dt10598a
_journal_volume 40
_journal_year 2011
_chemical_formula_sum 'C31 H23 N O Pd S2'
_chemical_formula_weight 596.02
_chemical_name_systematic
;
?
;
_space_group_IT_number 2
_symmetry_cell_setting triclinic
_symmetry_space_group_name_Hall '-P 1'
_symmetry_space_group_name_H-M 'P -1'
_atom_sites_solution_hydrogens geom
_atom_sites_solution_primary direct
_atom_sites_solution_secondary difmap
_audit_creation_method SHELXL-97
_cell_angle_alpha 94.315(6)
_cell_angle_beta 103.724(6)
_cell_angle_gamma 106.064(6)
_cell_formula_units_Z 2
_cell_length_a 7.834(3)
_cell_length_b 10.954(4)
_cell_length_c 15.586(5)
_cell_measurement_reflns_used 743
_cell_measurement_temperature 293(2)
_cell_measurement_theta_max 45.828
_cell_measurement_theta_min 5.094
_cell_volume 1234.3(8)
_computing_cell_refinement 'Bruker XSCANS'
_computing_data_collection 'Bruker XSCANS'
_computing_data_reduction 'Bruker SHELXTL'
_computing_molecular_graphics 'Bruker SHELXTL'
_computing_publication_material 'Bruker SHELXTL'
_computing_structure_refinement 'SHELXL-97 (Sheldrick, 1997)'
_computing_structure_solution 'SHELXS-97 (Sheldrick, 1990)'
_diffrn_ambient_temperature 293(2)
_diffrn_measured_fraction_theta_full 0.988
_diffrn_measured_fraction_theta_max 0.988
_diffrn_measurement_device_type 'CCD area detector'
_diffrn_measurement_method 'phi and omega scans'
_diffrn_radiation_monochromator graphite
_diffrn_radiation_source 'fine-focus sealed tube'
_diffrn_radiation_type MoK\a
_diffrn_radiation_wavelength 0.71073
_diffrn_reflns_av_R_equivalents 0.0481
_diffrn_reflns_av_sigmaI/netI 0.0805
_diffrn_reflns_limit_h_max 9
_diffrn_reflns_limit_h_min -9
_diffrn_reflns_limit_k_max 13
_diffrn_reflns_limit_k_min -13
_diffrn_reflns_limit_l_max 19
_diffrn_reflns_limit_l_min -19
_diffrn_reflns_number 10784
_diffrn_reflns_theta_full 26.47
_diffrn_reflns_theta_max 26.47
_diffrn_reflns_theta_min 1.36
_exptl_absorpt_coefficient_mu 0.947
_exptl_absorpt_correction_T_max 1.000000
_exptl_absorpt_correction_T_min 0.705834
_exptl_absorpt_correction_type multi-scan
_exptl_absorpt_process_details (G.M.Sheldrick,SADABS,1996)
_exptl_crystal_colour RED
_exptl_crystal_density_diffrn 1.604
_exptl_crystal_density_method 'not measured'
_exptl_crystal_description PLATE
_exptl_crystal_F_000 604
_exptl_crystal_size_max 0.20
_exptl_crystal_size_mid 0.12
_exptl_crystal_size_min 0.02
_refine_diff_density_max 0.561
_refine_diff_density_min -0.688
_refine_diff_density_rms 0.117
_refine_ls_extinction_method none
_refine_ls_goodness_of_fit_ref 1.039
_refine_ls_hydrogen_treatment constr
_refine_ls_matrix_type full
_refine_ls_number_parameters 327
_refine_ls_number_reflns 5044
_refine_ls_number_restraints 0
_refine_ls_restrained_S_all 1.039
_refine_ls_R_factor_all 0.0992
_refine_ls_R_factor_gt 0.0450
_refine_ls_shift/su_max 0.000
_refine_ls_shift/su_mean 0.000
_refine_ls_structure_factor_coef Fsqd
_refine_ls_weighting_details 'calc w=1/[\s^2^(Fo^2^)+(0.0599P)^2^+0.0000P] where P=(Fo^2^+2Fc^2^)/3'
_refine_ls_weighting_scheme calc
_refine_ls_wR_factor_gt 0.0953
_refine_ls_wR_factor_ref 0.1294
_reflns_number_gt 3183
_reflns_number_total 5044
_reflns_threshold_expression >2sigma(I)
_cod_data_source_file c1dt10598a.txt
_cod_data_source_block 8
_cod_depositor_comments
;
The following automatic conversions were performed:

'_symmetry_cell_setting' value 'Triclinic' changed to 'triclinic'
according to /home/saulius/struct/CIF-dictionaries/cif_core.dic
dictionary named 'cif_core.dic' version 2.4.1 from 2010-06-29.

Automatic conversion script
Id: cif_fix_values 1715 2011-07-08 13:25:40Z adriana 
;
_cod_original_cell_volume 1234.3(7)
_cod_original_sg_symbol_H-M P-1
_cod_database_code 7016259

loop_
_symmetry_equiv_pos_as_xyz
'x, y, z'
'-x, -y, -z'

loop_
_atom_site_label
_atom_site_type_symbol
_atom_site_fract_x
_atom_site_fract_y
_atom_site_fract_z
_atom_site_U_iso_or_equiv
_atom_site_adp_type
_atom_site_occupancy
_atom_site_symmetry_multiplicity
_atom_site_calc_flag
_atom_site_refinement_flags
_atom_site_disorder_assembly
_atom_site_disorder_group
Pd1 Pd 0.18405(6) 0.13996(4) 0.24094(3) 0.04209(16) Uani 1 1 d . . .
S2 S 0.3404(2) 0.08728(15) 0.38005(10) 0.0585(4) Uani 1 1 d . . .
S1 S 0.4691(2) 0.29275(15) 0.28586(10) 0.0586(4) Uani 1 1 d . . .
N1 N -0.0667(6) 0.0008(4) 0.2004(3) 0.0399(10) Uani 1 1 d . . .
C2 C 0.0864(7) 0.1892(5) 0.1223(3) 0.0426(13) Uani 1 1 d . . .
C1 C -0.0783(7) 0.0996(5) 0.0721(3) 0.0388(12) Uani 1 1 d . . .
C21 C -0.1547(7) -0.0029(5) 0.1186(4) 0.0406(12) Uani 1 1 d . . .
H21 H -0.2628 -0.0685 0.0906 0.049 Uiso 1 1 calc R . .
C3 C 0.1636(7) 0.2964(5) 0.0856(3) 0.0436(13) Uani 1 1 d . . .
H3 H 0.2756 0.3547 0.1181 0.052 Uiso 1 1 calc R . .
C4 C 0.0780(7) 0.3188(5) 0.0017(3) 0.0374(12) Uani 1 1 d . . .
C5 C -0.0861(7) 0.2269(5) -0.0510(3) 0.0384(12) Uani 1 1 d . . .
C6 C -0.1657(7) 0.1139(5) -0.0164(3) 0.0401(12) Uani 1 1 d . . .
C7 C -0.3262(8) 0.0238(5) -0.0695(4) 0.0487(14) Uani 1 1 d . . .
H7 H -0.3779 -0.0503 -0.0476 0.058 Uiso 1 1 calc R . .
C8 C -0.4100(8) 0.0419(6) -0.1534(4) 0.0514(14) Uani 1 1 d . . .
H8 H -0.5169 -0.0196 -0.1880 0.062 Uiso 1 1 calc R . .
C9 C -0.3340(8) 0.1522(6) -0.1860(4) 0.0486(14) Uani 1 1 d . . .
H9 H -0.3924 0.1643 -0.2426 0.058 Uiso 1 1 calc R . .
C10 C -0.1739(7) 0.2450(5) -0.1373(3) 0.0404(12) Uani 1 1 d . . .
C11 C -0.0956(8) 0.3634(5) -0.1720(3) 0.0454(14) Uani 1 1 d . . .
C12 C 0.0671(7) 0.4555(5) -0.1198(3) 0.0404(13) Uani 1 1 d . . .
C13 C 0.1574(7) 0.4380(5) -0.0324(3) 0.0386(12) Uani 1 1 d . . .
C14 C 0.3119(8) 0.5325(5) 0.0161(4) 0.0458(13) Uani 1 1 d . . .
H14 H 0.3684 0.5233 0.0738 0.055 Uiso 1 1 calc R . .
C15 C 0.3880(8) 0.6431(5) -0.0186(4) 0.0519(15) Uani 1 1 d . . .
H15 H 0.4949 0.7049 0.0158 0.062 Uiso 1 1 calc R . .
C16 C 0.3068(8) 0.6604(5) -0.1017(4) 0.0516(15) Uani 1 1 d . . .
H16 H 0.3582 0.7343 -0.1239 0.062 Uiso 1 1 calc R . .
C17 C 0.1473(8) 0.5689(6) -0.1543(4) 0.0477(14) Uani 1 1 d . . .
C18 C 0.0574(9) 0.5856(7) -0.2399(4) 0.0640(18) Uani 1 1 d . . .
H18 H 0.1089 0.6579 -0.2637 0.077 Uiso 1 1 calc R . .
C19 C -0.1018(10) 0.4993(8) -0.2884(4) 0.079(2) Uani 1 1 d . . .
H19 H -0.1611 0.5140 -0.3441 0.095 Uiso 1 1 calc R . .
C20 C -0.1777(9) 0.3884(7) -0.2556(4) 0.0695(19) Uani 1 1 d . . .
H20 H -0.2865 0.3290 -0.2905 0.083 Uiso 1 1 calc R . .
C22 C -0.1404(7) -0.0920(5) 0.2515(3) 0.0384(12) Uani 1 1 d . . .
C23 C -0.1327(8) -0.0502(5) 0.3391(4) 0.0504(14) Uani 1 1 d . . .
H23 H -0.0793 0.0363 0.3630 0.060 Uiso 1 1 calc R . .
C24 C -0.2041(8) -0.1368(6) 0.3903(4) 0.0573(16) Uani 1 1 d . . .
H24 H -0.1997 -0.1074 0.4486 0.069 Uiso 1 1 calc R . .
C25 C -0.2830(8) -0.2672(5) 0.3577(4) 0.0455(13) Uani 1 1 d . . .
C26 C -0.2834(8) -0.3069(5) 0.2716(4) 0.0518(15) Uani 1 1 d . . .
H26 H -0.3316 -0.3940 0.2486 0.062 Uiso 1 1 calc R . .
C27 C -0.2145(7) -0.2215(5) 0.2186(4) 0.0434(13) Uani 1 1 d . . .
H27 H -0.2178 -0.2511 0.1605 0.052 Uiso 1 1 calc R . .
C28 C -0.3568(10) -0.3611(6) 0.4160(4) 0.0711(19) Uani 1 1 d . . .
H28A H -0.4144 -0.3207 0.4536 0.085 Uiso 1 1 calc R . .
H28B H -0.4512 -0.4351 0.3782 0.085 Uiso 1 1 calc R . .
C29 C -0.2162(13) -0.4049(9) 0.4725(6) 0.131(4) Uani 1 1 d . . .
H29A H -0.1485 -0.4359 0.4366 0.197 Uiso 1 1 calc R . .
H29B H -0.2738 -0.4730 0.5013 0.197 Uiso 1 1 calc R . .
H29C H -0.1333 -0.3348 0.5170 0.197 Uiso 1 1 calc R . .
C31 C 0.5136(8) 0.2140(6) 0.3732(4) 0.0520(14) Uani 1 1 d . . .
C32 C 0.7166(10) 0.1863(7) 0.5042(5) 0.091(2) Uani 1 1 d . . .
H32A H 0.6255 0.1804 0.5367 0.136 Uiso 1 1 calc R . .
H32B H 0.8366 0.2310 0.5431 0.136 Uiso 1 1 calc R . .
H32C H 0.7136 0.1014 0.4818 0.136 Uiso 1 1 calc R . .
O1 O 0.6777(6) 0.2551(4) 0.4307(3) 0.0763(13) Uani 1 1 d . . .

loop_
_atom_site_aniso_label
_atom_site_aniso_U_11
_atom_site_aniso_U_22
_atom_site_aniso_U_33
_atom_site_aniso_U_23
_atom_site_aniso_U_13
_atom_site_aniso_U_12
Pd1 0.0482(3) 0.0426(3) 0.0330(2) 0.01514(17) 0.00840(18) 0.00947(19)
S2 0.0673(11) 0.0608(10) 0.0403(8) 0.0235(7) 0.0076(7) 0.0097(8)
S1 0.0590(10) 0.0531(9) 0.0503(9) 0.0214(7) 0.0043(8) 0.0007(8)
N1 0.048(3) 0.039(2) 0.036(2) 0.018(2) 0.016(2) 0.013(2)
C2 0.052(3) 0.045(3) 0.040(3) 0.017(3) 0.016(3) 0.023(3)
C1 0.043(3) 0.039(3) 0.037(3) 0.013(2) 0.013(2) 0.014(3)
C21 0.041(3) 0.035(3) 0.049(3) 0.012(2) 0.016(3) 0.012(2)
C3 0.046(3) 0.045(3) 0.037(3) 0.014(2) 0.008(3) 0.012(3)
C4 0.047(3) 0.045(3) 0.031(3) 0.013(2) 0.014(2) 0.026(3)
C5 0.043(3) 0.044(3) 0.038(3) 0.012(2) 0.018(3) 0.021(3)
C6 0.042(3) 0.046(3) 0.039(3) 0.011(2) 0.015(3) 0.019(3)
C7 0.046(3) 0.049(3) 0.052(3) 0.013(3) 0.014(3) 0.013(3)
C8 0.038(3) 0.059(4) 0.049(3) 0.002(3) 0.005(3) 0.009(3)
C9 0.048(3) 0.062(4) 0.040(3) 0.013(3) 0.011(3) 0.023(3)
C10 0.042(3) 0.051(3) 0.034(3) 0.010(2) 0.010(2) 0.023(3)
C11 0.049(3) 0.060(4) 0.034(3) 0.017(3) 0.012(3) 0.023(3)
C12 0.049(3) 0.049(3) 0.038(3) 0.022(3) 0.021(3) 0.027(3)
C13 0.037(3) 0.042(3) 0.044(3) 0.011(2) 0.015(3) 0.019(3)
C14 0.057(4) 0.045(3) 0.042(3) 0.017(3) 0.016(3) 0.022(3)
C15 0.058(4) 0.043(3) 0.057(4) 0.014(3) 0.020(3) 0.015(3)
C16 0.063(4) 0.045(3) 0.057(4) 0.023(3) 0.030(3) 0.018(3)
C17 0.057(4) 0.058(4) 0.045(3) 0.021(3) 0.027(3) 0.028(3)
C18 0.074(5) 0.081(5) 0.054(4) 0.044(4) 0.026(4) 0.034(4)
C19 0.070(5) 0.111(6) 0.052(4) 0.052(4) 0.006(4) 0.020(4)
C20 0.060(4) 0.092(5) 0.047(4) 0.026(4) 0.002(3) 0.014(4)
C22 0.039(3) 0.040(3) 0.039(3) 0.013(2) 0.013(2) 0.012(2)
C23 0.066(4) 0.040(3) 0.040(3) 0.008(3) 0.016(3) 0.007(3)
C24 0.071(4) 0.057(4) 0.040(3) 0.009(3) 0.020(3) 0.011(3)
C25 0.052(3) 0.042(3) 0.045(3) 0.022(3) 0.016(3) 0.012(3)
C26 0.066(4) 0.035(3) 0.054(4) 0.011(3) 0.016(3) 0.014(3)
C27 0.058(4) 0.038(3) 0.039(3) 0.011(2) 0.018(3) 0.016(3)
C28 0.095(5) 0.062(4) 0.057(4) 0.025(3) 0.031(4) 0.013(4)
C29 0.126(8) 0.121(8) 0.121(7) 0.095(6) 0.006(6) 0.000(6)
C31 0.049(4) 0.053(4) 0.046(3) 0.004(3) 0.005(3) 0.011(3)
C32 0.085(5) 0.102(6) 0.073(5) 0.038(4) -0.012(4) 0.030(5)
O1 0.067(3) 0.072(3) 0.067(3) 0.022(2) -0.011(2) 0.007(2)

loop_
_atom_type_symbol
_atom_type_description
_atom_type_scat_dispersion_real
_atom_type_scat_dispersion_imag
_atom_type_scat_source
C C 0.0033 0.0016 'International Tables Vol C Tables 4.2.6.8 and 6.1.1.4'
H H 0.0000 0.0000 'International Tables Vol C Tables 4.2.6.8 and 6.1.1.4'
N N 0.0061 0.0033 'International Tables Vol C Tables 4.2.6.8 and 6.1.1.4'
O O 0.0106 0.0060 'International Tables Vol C Tables 4.2.6.8 and 6.1.1.4'
S S 0.1246 0.1234 'International Tables Vol C Tables 4.2.6.8 and 6.1.1.4'
Pd Pd -0.9988 1.0072 'International Tables Vol C Tables 4.2.6.8 and 6.1.1.4'

loop_
_geom_angle_atom_site_label_1
_geom_angle_atom_site_label_2
_geom_angle_atom_site_label_3
_geom_angle
_geom_angle_site_symmetry_1
_geom_angle_site_symmetry_3
_geom_angle_publ_flag
C2 Pd1 N1 80.77(19) . . ?
C2 Pd1 S1 99.61(16) . . ?
N1 Pd1 S1 178.64(13) . . ?
C2 Pd1 S2 172.58(16) . . ?
N1 Pd1 S2 104.96(12) . . ?
S1 Pd1 S2 74.56(6) . . ?
C31 S2 Pd1 82.6(2) . . ?
C31 S1 Pd1 86.4(2) . . ?
C21 N1 C22 120.0(4) . . ?
C21 N1 Pd1 113.8(3) . . ?
C22 N1 Pd1 126.1(3) . . ?
C3 C2 C1 118.9(5) . . ?
C3 C2 Pd1 128.4(4) . . ?
C1 C2 Pd1 112.7(4) . . ?
C2 C1 C6 121.4(4) . . ?
C2 C1 C21 114.6(5) . . ?
C6 C1 C21 123.9(5) . . ?
N1 C21 C1 117.2(5) . . ?
C2 C3 C4 122.0(5) . . ?
C3 C4 C5 119.7(5) . . ?
C3 C4 C13 120.5(5) . . ?
C5 C4 C13 119.9(4) . . ?
C10 C5 C4 121.2(5) . . ?
C10 C5 C6 119.2(5) . . ?
C4 C5 C6 119.6(4) . . ?
C7 C6 C1 122.8(5) . . ?
C7 C6 C5 118.8(5) . . ?
C1 C6 C5 118.3(5) . . ?
C8 C7 C6 121.5(5) . . ?
C7 C8 C9 119.4(5) . . ?
C10 C9 C8 122.1(5) . . ?
C9 C10 C5 118.9(5) . . ?
C9 C10 C11 121.7(5) . . ?
C5 C10 C11 119.4(5) . . ?
C20 C11 C12 118.0(5) . . ?
C20 C11 C10 122.2(5) . . ?
C12 C11 C10 119.7(4) . . ?
C11 C12 C13 121.3(5) . . ?
C11 C12 C17 120.0(5) . . ?
C13 C12 C17 118.7(5) . . ?
C14 C13 C12 118.6(5) . . ?
C14 C13 C4 122.9(5) . . ?
C12 C13 C4 118.5(5) . . ?
C13 C14 C15 122.0(5) . . ?
C16 C15 C14 120.4(6) . . ?
C15 C16 C17 120.8(5) . . ?
C16 C17 C18 122.1(5) . . ?
C16 C17 C12 119.6(5) . . ?
C18 C17 C12 118.3(6) . . ?
C19 C18 C17 121.5(6) . . ?
C18 C19 C20 120.2(6) . . ?
C19 C20 C11 121.9(6) . . ?
C27 C22 C23 119.0(5) . . ?
C27 C22 N1 122.8(5) . . ?
C23 C22 N1 118.2(5) . . ?
C24 C23 C22 119.9(5) . . ?
C23 C24 C25 122.0(5) . . ?
C26 C25 C24 117.1(5) . . ?
C26 C25 C28 121.9(5) . . ?
C24 C25 C28 121.0(5) . . ?
C27 C26 C25 121.9(5) . . ?
C26 C27 C22 120.2(5) . . ?
C29 C28 C25 113.6(6) . . ?
O1 C31 S2 124.9(4) . . ?
O1 C31 S1 118.7(4) . . ?
S2 C31 S1 116.4(3) . . ?
C31 O1 C32 118.7(5) . . ?

loop_
_geom_bond_atom_site_label_1
_geom_bond_atom_site_label_2
_geom_bond_distance
_geom_bond_site_symmetry_2
_geom_bond_publ_flag
Pd1 C2 2.001(5) . ?
Pd1 N1 2.047(4) . ?
Pd1 S1 2.3003(17) . ?
Pd1 S2 2.4193(16) . ?
S2 C31 1.682(6) . ?
S1 C31 1.684(6) . ?
N1 C21 1.288(6) . ?
N1 C22 1.420(6) . ?
C2 C3 1.393(7) . ?
C2 C1 1.394(7) . ?
C1 C6 1.428(7) . ?
C1 C21 1.449(7) . ?
C3 C4 1.395(7) . ?
C4 C5 1.414(7) . ?
C4 C13 1.479(7) . ?
C5 C10 1.413(7) . ?
C5 C6 1.430(7) . ?
C6 C7 1.391(7) . ?
C7 C8 1.373(7) . ?
C8 C9 1.383(8) . ?
C9 C10 1.382(8) . ?
C10 C11 1.475(7) . ?
C11 C20 1.393(7) . ?
C11 C12 1.406(8) . ?
C12 C13 1.432(7) . ?
C12 C17 1.434(7) . ?
C13 C14 1.365(7) . ?
C14 C15 1.402(7) . ?
C15 C16 1.354(8) . ?
C16 C17 1.391(8) . ?
C17 C18 1.404(8) . ?
C18 C19 1.347(9) . ?
C19 C20 1.389(9) . ?
C22 C27 1.380(7) . ?
C22 C23 1.389(7) . ?
C23 C24 1.372(7) . ?
C24 C25 1.391(7) . ?
C25 C26 1.379(8) . ?
C25 C28 1.510(7) . ?
C26 C27 1.378(7) . ?
C28 C29 1.454(10) . ?
C31 O1 1.315(7) . ?
C32 O1 1.437(7) . ?
